data_2226403
loop_
_publ_author_name
Aziz-ur-Rehman
'Rafique, Humaira'
'Akkurt, Mehmet'
'Dilber, Nabila'
'Abbasi, Muhammad Athar'
'Khan, Islam Ullah'

_publ_section_title
;
 <i>N</i>-Ethyl-<i>N</i>-(2-methoxyphenyl)benzenesulfonamide
;
_journal_coeditor_code CV2735
_journal_issue 7
_journal_name_full 'Acta Crystallographica Section E'
_journal_page_first o1728
_journal_paper_doi 10.1107/S1600536810023287
_journal_volume 66
_journal_year 2010
_chemical_formula_iupac 'C15 H17 N O3 S'
_chemical_formula_moiety 'C15 H17 N O3 S'
_chemical_formula_sum 'C15 H17 N O3 S'
_chemical_formula_weight 291.37
_chemical_name_systematic
;
<i>N</i>-Ethyl-<i>N</i>-(2-methoxyphenyl)benzenesulfonamide
;
_space_group_IT_number 14
_symmetry_cell_setting monoclinic
_symmetry_space_group_name_Hall '-P 2ybc'
_symmetry_space_group_name_H-M 'P 1 21/c 1'
_atom_sites_solution_hydrogens geom
_atom_sites_solution_primary direct
_atom_sites_solution_secondary difmap
_cell_angle_alpha 90
_cell_angle_beta 104.040(2)
_cell_angle_gamma 90
_cell_formula_units_Z 4
_cell_length_a 9.3098(5)
_cell_length_b 9.5664(6)
_cell_length_c 17.1949(10)
_cell_measurement_reflns_used 3431
_cell_measurement_temperature 296(2)
_cell_measurement_theta_max 24.45
_cell_measurement_theta_min 2.26
_cell_volume 1485.65(15)
_computing_cell_refinement 'SAINT (Bruker, 2007)'
_computing_data_collection 'APEX2 (Bruker, 2007)'
_computing_data_reduction 'SAINT (Bruker, 2007)'
_computing_molecular_graphics 'ORTEP-3 for Windows (Farrugia, 1997)'
_computing_publication_material 'WinGX (Farrugia, 1999) and PLATON (Spek, 2009)'
_computing_structure_refinement 'SHELXL97 (Sheldrick, 2008)'
_computing_structure_solution 'SHELXS97 (Sheldrick, 2008)'
_diffrn_ambient_temperature 296(2)
_diffrn_measured_fraction_theta_full 0.991
_diffrn_measured_fraction_theta_max 0.991
_diffrn_measurement_device_type 'Bruker APEXII CCD'
_diffrn_measurement_method '\f and \w scans'
_diffrn_radiation_monochromator graphite
_diffrn_radiation_source 'sealed tube'
_diffrn_radiation_type MoK\a
_diffrn_radiation_wavelength 0.71073
_diffrn_reflns_av_R_equivalents 0.0448
_diffrn_reflns_av_sigmaI/netI 0.0581
_diffrn_reflns_limit_h_max 10
_diffrn_reflns_limit_h_min -12
_diffrn_reflns_limit_k_max 12
_diffrn_reflns_limit_k_min -11
_diffrn_reflns_limit_l_max 22
_diffrn_reflns_limit_l_min -20
_diffrn_reflns_number 13197
_diffrn_reflns_reduction_process
;
;
_diffrn_reflns_theta_full 28.32
_diffrn_reflns_theta_max 28.32
_diffrn_reflns_theta_min 3.13
_diffrn_standards_number 0
_exptl_absorpt_coefficient_mu 0.224
_exptl_absorpt_correction_type none
_exptl_crystal_colour colourless
_exptl_crystal_density_diffrn 1.303
_exptl_crystal_density_method 'Not Measured'
_exptl_crystal_description block
_exptl_crystal_F_000 616
_exptl_crystal_size_max 0.150
_exptl_crystal_size_mid 0.100
_exptl_crystal_size_min 0.060
_refine_diff_density_max 0.302
_refine_diff_density_min -0.271
_refine_ls_extinction_method none
_refine_ls_goodness_of_fit_ref 0.985
_refine_ls_hydrogen_treatment constr
_refine_ls_matrix_type full
_refine_ls_number_parameters 183
_refine_ls_number_reflns 3670
_refine_ls_number_restraints 0
_refine_ls_restrained_S_all 0.985
_refine_ls_R_factor_all 0.1099
_refine_ls_R_factor_gt 0.0513
_refine_ls_shift/su_max 0.000
_refine_ls_shift/su_mean 0.000
_refine_ls_structure_factor_coef Fsqd
_refine_ls_weighting_details 'calc w=1/[\s^2^(Fo^2^)+(0.0842P)^2^] where P=(Fo^2^+2Fc^2^)/3'
_refine_ls_weighting_scheme calc
_refine_ls_wR_factor_gt 0.1297
_refine_ls_wR_factor_ref 0.1567
_reflns_number_gt 1963
_reflns_number_total 3670
_reflns_threshold_expression I>2\s(I)
_cod_data_source_file cv2735.cif
_cod_data_source_block I
_cod_original_sg_symbol_H-M 'P 21/c'
_cod_database_code 2226403
_cod_database_fobs_code 2226403

loop_
_symmetry_equiv_pos_site_id
_symmetry_equiv_pos_as_xyz
1 x,y,z
2 -x,1/2+y,1/2-z
3 -x,-y,-z
4 x,1/2-y,1/2+z

loop_
_atom_site_aniso_label
_atom_site_aniso_U_11
_atom_site_aniso_U_22
_atom_site_aniso_U_33
_atom_site_aniso_U_12
_atom_site_aniso_U_13
_atom_site_aniso_U_23
S1 0.0444(4) 0.0686(4) 0.0765(4) -0.0128(3) 0.0219(3) -0.0093(3)
O1 0.0473(10) 0.1239(15) 0.1290(16) -0.0121(10) 0.0426(10) -0.0311(12)
O2 0.0798(12) 0.0655(11) 0.0836(11) -0.0281(9) 0.0152(8) 0.0088(8)
O3 0.0664(10) 0.0780(11) 0.0630(10) 0.0078(8) 0.0252(8) 0.0158(7)
N1 0.0449(10) 0.0534(11) 0.0631(11) -0.0040(8) 0.0167(8) -0.0081(8)
C1 0.0362(11) 0.0496(12) 0.0761(15) -0.0024(9) 0.0033(10) -0.0073(10)
C2 0.0755(17) 0.0528(14) 0.0751(16) 0.0057(12) 0.0132(12) -0.0031(11)
C3 0.111(2) 0.0808(19) 0.0776(19) 0.0022(17) 0.0224(16) -0.0168(15)
C4 0.127(3) 0.106(3) 0.0640(17) -0.010(2) -0.0037(17) -0.0083(16)
C5 0.110(3) 0.089(2) 0.087(2) 0.0113(18) -0.0303(18) 0.0097(17)
C6 0.0691(17) 0.0680(16) 0.089(2) 0.0152(13) -0.0131(14) -0.0081(13)
C7 0.0600(15) 0.0580(15) 0.1008(18) 0.0077(11) 0.0233(13) -0.0162(12)
C8 0.143(3) 0.0672(18) 0.122(2) -0.0313(18) 0.048(2) -0.0282(16)
C9 0.0446(12) 0.0434(11) 0.0553(12) -0.0076(9) 0.0130(9) -0.0070(9)
C10 0.0464(12) 0.0459(11) 0.0576(12) -0.0058(9) 0.0135(9) -0.0012(9)
C11 0.0455(13) 0.0638(14) 0.0839(17) -0.0052(10) 0.0224(11) -0.0003(12)
C12 0.0492(14) 0.0662(16) 0.099(2) 0.0021(11) 0.0035(13) 0.0004(13)
C13 0.0691(18) 0.0655(15) 0.0701(16) -0.0038(12) -0.0059(13) 0.0066(12)
C14 0.0645(15) 0.0628(14) 0.0537(13) -0.0128(11) 0.0132(11) -0.0029(10)
C15 0.093(2) 0.110(2) 0.0686(17) -0.0052(17) 0.0353(14) 0.0107(14)

loop_
_atom_site_type_symbol
_atom_site_label
_atom_site_fract_x
_atom_site_fract_y
_atom_site_fract_z
_atom_site_U_iso_or_equiv
_atom_site_thermal_displace_type
_atom_site_calc_flag
_atom_site_refinement_flags
_atom_site_occupancy
S S1 0.86267(6) 0.81474(6) 0.18075(4) 0.0619(2) Uani . . 1.000
O O1 0.99631(18) 0.7591(2) 0.16733(12) 0.0964(8) Uani . . 1.000
O O2 0.81194(19) 0.94809(17) 0.14864(9) 0.0771(7) Uani . . 1.000
O O3 0.57342(18) 0.66902(16) 0.25621(9) 0.0675(6) Uani . . 1.000
N N1 0.73281(18) 0.70249(17) 0.14324(10) 0.0532(6) Uani . . 1.000
C C1 0.8828(2) 0.8200(2) 0.28471(13) 0.0557(7) Uani . . 1.000
C C2 0.8216(3) 0.9285(2) 0.31844(14) 0.0687(9) Uani . . 1.000
C C3 0.8335(3) 0.9308(3) 0.39875(16) 0.0899(11) Uani . . 1.000
C C4 0.9055(4) 0.8251(4) 0.44612(18) 0.1036(15) Uani . . 1.000
C C5 0.9646(4) 0.7163(4) 0.4127(2) 0.1047(14) Uani . . 1.000
C C6 0.9558(3) 0.7136(3) 0.33214(17) 0.0809(10) Uani . . 1.000
C C7 0.7640(3) 0.5514(2) 0.15704(15) 0.0723(9) Uani . . 1.000
C C8 0.6825(4) 0.4652(3) 0.09012(17) 0.1080(13) Uani . . 1.000
C C9 0.5821(2) 0.7500(2) 0.12968(11) 0.0476(7) Uani . . 1.000
C C10 0.5011(2) 0.7321(2) 0.18716(12) 0.0498(7) Uani . . 1.000
C C11 0.3558(2) 0.7784(2) 0.17143(14) 0.0633(9) Uani . . 1.000
C C12 0.2933(3) 0.8395(2) 0.09883(17) 0.0740(10) Uani . . 1.000
C C13 0.3707(3) 0.8566(2) 0.04225(15) 0.0722(9) Uani . . 1.000
C C14 0.5157(3) 0.8111(2) 0.05732(13) 0.0605(8) Uani . . 1.000
C C15 0.5112(3) 0.6721(3) 0.32343(15) 0.0878(11) Uani . . 1.000
H H2 0.77210 1.00010 0.28620 0.0820 Uiso calc R 1.000
H H3 0.79260 1.00430 0.42150 0.1080 Uiso calc R 1.000
H H4 0.91440 0.82730 0.50120 0.1240 Uiso calc R 1.000
H H5 1.01110 0.64350 0.44500 0.1260 Uiso calc R 1.000
H H6 0.99860 0.64090 0.30970 0.0970 Uiso calc R 1.000
H H7A 0.86930 0.53530 0.16450 0.0870 Uiso calc R 1.000
H H7B 0.73710 0.52310 0.20580 0.0870 Uiso calc R 1.000
H H8A 0.57950 0.46310 0.09050 0.1620 Uiso calc R 1.000
H H8B 0.72140 0.37180 0.09570 0.1620 Uiso calc R 1.000
H H8C 0.69320 0.50430 0.04040 0.1620 Uiso calc R 1.000
H H11 0.30120 0.76820 0.20970 0.0760 Uiso calc R 1.000
H H12 0.19550 0.86980 0.08830 0.0890 Uiso calc R 1.000
H H13 0.32660 0.89860 -0.00640 0.0870 Uiso calc R 1.000
H H14 0.56880 0.82170 0.01840 0.0730 Uiso calc R 1.000
H H15A 0.47490 0.76430 0.32950 0.1320 Uiso calc R 1.000
H H15B 0.58550 0.64750 0.37070 0.1320 Uiso calc R 1.000
H H15C 0.43090 0.60650 0.31570 0.1320 Uiso calc R 1.000

loop_
_atom_type_symbol
_atom_type_description
_atom_type_scat_dispersion_real
_atom_type_scat_dispersion_imag
_atom_type_scat_source
S S 0.1246 0.1234 'International Tables Vol C Tables 4.2.6.8 and 6.1.1.4'
O O 0.0106 0.0060 'International Tables Vol C Tables 4.2.6.8 and 6.1.1.4'
N N 0.0061 0.0033 'International Tables Vol C Tables 4.2.6.8 and 6.1.1.4'
H H 0.0000 0.0000 'International Tables Vol C Tables 4.2.6.8 and 6.1.1.4'
C C 0.0033 0.0016 'International Tables Vol C Tables 4.2.6.8 and 6.1.1.4'

loop_
_geom_angle_atom_site_label_1
_geom_angle_atom_site_label_2
_geom_angle_atom_site_label_3
_geom_angle_site_symmetry_1
_geom_angle_site_symmetry_2
_geom_angle_site_symmetry_3
_geom_angle
_geom_angle_publ_flag
O1 S1 O2 . . . 119.54(11) no
O1 S1 N1 . . . 106.47(10) no
O1 S1 C1 . . . 107.15(11) no
O2 S1 N1 . . . 107.01(10) no
O2 S1 C1 . . . 108.24(10) no
N1 S1 C1 . . . 107.96(9) no
C10 O3 C15 . . . 119.46(18) no
S1 N1 C7 . . . 118.81(15) no
S1 N1 C9 . . . 117.18(13) no
C7 N1 C9 . . . 118.65(18) no
S1 C1 C2 . . . 119.88(16) no
S1 C1 C6 . . . 119.90(18) no
C2 C1 C6 . . . 120.2(2) no
C1 C2 C3 . . . 120.0(2) no
C2 C3 C4 . . . 120.1(3) no
C3 C4 C5 . . . 120.1(3) no
C4 C5 C6 . . . 120.6(3) no
C1 C6 C5 . . . 119.1(3) no
N1 C7 C8 . . . 112.2(2) no
N1 C9 C10 . . . 121.41(17) no
N1 C9 C14 . . . 119.11(19) no
C10 C9 C14 . . . 119.5(2) no
O3 C10 C9 . . . 115.92(17) no
O3 C10 C11 . . . 124.52(19) no
C9 C10 C11 . . . 119.56(19) no
C10 C11 C12 . . . 119.4(2) no
C11 C12 C13 . . . 121.5(2) no
C12 C13 C14 . . . 119.6(2) no
C9 C14 C13 . . . 120.5(2) no
C1 C2 H2 . . . 120.00 no
C3 C2 H2 . . . 120.00 no
C2 C3 H3 . . . 120.00 no
C4 C3 H3 . . . 120.00 no
C3 C4 H4 . . . 120.00 no
C5 C4 H4 . . . 120.00 no
C4 C5 H5 . . . 120.00 no
C6 C5 H5 . . . 120.00 no
C1 C6 H6 . . . 120.00 no
C5 C6 H6 . . . 120.00 no
N1 C7 H7A . . . 109.00 no
N1 C7 H7B . . . 109.00 no
C8 C7 H7A . . . 109.00 no
C8 C7 H7B . . . 109.00 no
H7A C7 H7B . . . 108.00 no
C7 C8 H8A . . . 109.00 no
C7 C8 H8B . . . 109.00 no
C7 C8 H8C . . . 109.00 no
H8A C8 H8B . . . 109.00 no
H8A C8 H8C . . . 109.00 no
H8B C8 H8C . . . 109.00 no
C10 C11 H11 . . . 120.00 no
C12 C11 H11 . . . 120.00 no
C11 C12 H12 . . . 119.00 no
C13 C12 H12 . . . 119.00 no
C12 C13 H13 . . . 120.00 no
C14 C13 H13 . . . 120.00 no
C9 C14 H14 . . . 120.00 no
C13 C14 H14 . . . 120.00 no
O3 C15 H15A . . . 109.00 no
O3 C15 H15B . . . 109.00 no
O3 C15 H15C . . . 109.00 no
H15A C15 H15B . . . 109.00 no
H15A C15 H15C . . . 109.00 no
H15B C15 H15C . . . 109.00 no

loop_
_geom_bond_atom_site_label_1
_geom_bond_atom_site_label_2
_geom_bond_site_symmetry_1
_geom_bond_site_symmetry_2
_geom_bond_distance
_geom_bond_publ_flag
S1 O1 . . 1.4226(19) no
S1 O2 . . 1.4243(17) no
S1 N1 . . 1.6286(18) no
S1 C1 . . 1.752(2) no
O3 C10 . . 1.356(2) no
O3 C15 . . 1.413(3) no
N1 C7 . . 1.482(3) no
N1 C9 . . 1.439(3) no
C1 C2 . . 1.378(3) no
C1 C6 . . 1.376(3) no
C2 C3 . . 1.359(4) no
C3 C4 . . 1.368(5) no
C4 C5 . . 1.367(5) no
C5 C6 . . 1.368(4) no
C7 C8 . . 1.468(4) no
C9 C10 . . 1.392(3) no
C9 C14 . . 1.378(3) no
C10 C11 . . 1.386(3) no
C11 C12 . . 1.373(4) no
C12 C13 . . 1.354(4) no
C13 C14 . . 1.382(4) no
C2 H2 . . 0.9300 no
C3 H3 . . 0.9300 no
C4 H4 . . 0.9300 no
C5 H5 . . 0.9300 no
C6 H6 . . 0.9300 no
C7 H7A . . 0.9700 no
C7 H7B . . 0.9700 no
C8 H8A . . 0.9600 no
C8 H8B . . 0.9600 no
C8 H8C . . 0.9600 no
C11 H11 . . 0.9300 no
C12 H12 . . 0.9300 no
C13 H13 . . 0.9300 no
C14 H14 . . 0.9300 no
C15 H15A . . 0.9600 no
C15 H15B . . 0.9600 no
C15 H15C . . 0.9600 no

loop_
_geom_contact_atom_site_label_1
_geom_contact_atom_site_label_2
_geom_contact_distance
_geom_contact_site_symmetry_1
_geom_contact_site_symmetry_2
_geom_contact_publ_flag
O1 C11 3.336(3) . 1_655 no
O1 C12 3.347(3) . 1_655 no
O2 C6 3.300(3) . 2_755 no
O2 C14 3.113(3) . . no
O3 N1 2.734(2) . . no
O3 C2 3.383(3) . . no
O3 C7 2.965(3) . . no
O3 C1 3.152(3) . . no
O1 H11 2.7600 . 1_655 no
O1 H7A 2.4400 . . no
O1 H4 2.8900 . 4_564 no
O1 H12 2.7600 . 1_655 no
O1 H6 2.6900 . . no
O2 H13 2.8800 . 3_675 no
O2 H15C 2.9100 . 2_655 no
O2 H2 2.5300 . . no
O2 H6 2.5300 . 2_755 no
O3 H7B 2.3800 . . no
N1 O3 2.734(2) . . no
C1 O3 3.152(3) . . no
C2 O3 3.383(3) . . no
C6 O2 3.300(3) . 2_745 no
C6 C7 3.472(4) . . no
C7 C6 3.472(4) . . no
C7 O3 2.965(3) . . no
C11 O1 3.336(3) . 1_455 no
C12 O1 3.347(3) . 1_455 no
C14 O2 3.113(3) . . no
C1 H7A 3.0600 . 2_755 no
C2 H7A 3.0000 . 2_755 no
C3 H8C 3.0900 . 4_565 no
C8 H15A 2.9600 . 2_645 no
C9 H8A 2.8200 . . no
C10 H7B 2.9300 . . no
C11 H2 3.0800 . 2_645 no
C11 H15A 2.6800 . . no
C11 H15C 2.9200 . . no
C15 H11 2.5800 . . no
H2 O2 2.5300 . . no
H2 C11 3.0800 . 2_655 no
H2 H15C 2.4600 . 2_655 no
H3 H8C 2.4400 . 4_565 no
H4 O1 2.8900 . 4_565 no
H6 O1 2.6900 . . no
H6 O2 2.5300 . 2_745 no
H7A O1 2.4400 . . no
H7A C1 3.0600 . 2_745 no
H7A C2 3.0000 . 2_745 no
H7B O3 2.3800 . . no
H7B C10 2.9300 . . no
H8A C9 2.8200 . . no
H8A H15A 2.4700 . 2_645 no
H8C C3 3.0900 . 4_564 no
H8C H3 2.4400 . 4_564 no
H11 O1 2.7600 . 1_455 no
H11 C15 2.5800 . . no
H11 H15A 2.2900 . . no
H11 H15C 2.4700 . . no
H12 O1 2.7600 . 1_455 no
H13 O2 2.8800 . 3_675 no
H14 H15B 2.6000 . 4_564 no
H15A C11 2.6800 . . no
H15A H11 2.2900 . . no
H15A C8 2.9600 . 2_655 no
H15A H8A 2.4700 . 2_655 no
H15B H14 2.6000 . 4_565 no
H15C C11 2.9200 . . no
H15C H11 2.4700 . . no
H15C O2 2.9100 . 2_645 no
H15C H2 2.4600 . 2_645 no

loop_
_geom_hbond_atom_site_label_D
_geom_hbond_atom_site_label_H
_geom_hbond_atom_site_label_A
_geom_hbond_site_symmetry_A
_geom_hbond_distance_DH
_geom_hbond_distance_HA
_geom_hbond_distance_DA
_geom_hbond_angle_DHA
_geom_hbond_publ_flag
C2 H2 O2 . 0.93 2.53 2.905(3) 104 no
C6 H6 O2 2_745 0.93 2.53 3.300(3) 140 yes
C7 H7A O1 . 0.97 2.44 2.911(3) 109 no
C7 H7B O3 . 0.97 2.38 2.965(3) 118 no

loop_
_geom_torsion_atom_site_label_1
_geom_torsion_atom_site_label_2
_geom_torsion_atom_site_label_3
_geom_torsion_atom_site_label_4
_geom_torsion_site_symmetry_1
_geom_torsion_site_symmetry_2
_geom_torsion_site_symmetry_3
_geom_torsion_site_symmetry_4
_geom_torsion
_geom_torsion_publ_flag
O1 S1 N1 C7 . . . . 42.39(19) no
O1 S1 N1 C9 . . . . -163.78(15) no
O2 S1 N1 C7 . . . . 171.30(16) no
O2 S1 N1 C9 . . . . -34.87(17) no
C1 S1 N1 C7 . . . . -72.39(18) no
C1 S1 N1 C9 . . . . 81.45(16) no
O1 S1 C1 C2 . . . . 144.01(19) no
O1 S1 C1 C6 . . . . -38.0(2) no
O2 S1 C1 C2 . . . . 13.9(2) no
O2 S1 C1 C6 . . . . -168.12(19) no
N1 S1 C1 C2 . . . . -101.66(19) no
N1 S1 C1 C6 . . . . 76.4(2) no
C15 O3 C10 C9 . . . . 167.2(2) no
C15 O3 C10 C11 . . . . -12.7(3) no
S1 N1 C7 C8 . . . . -148.4(2) no
C9 N1 C7 C8 . . . . 58.1(3) no
S1 N1 C9 C10 . . . . -93.0(2) no
S1 N1 C9 C14 . . . . 88.8(2) no
C7 N1 C9 C10 . . . . 60.9(3) no
C7 N1 C9 C14 . . . . -117.4(2) no
S1 C1 C2 C3 . . . . 178.2(2) no
C6 C1 C2 C3 . . . . 0.1(4) no
S1 C1 C6 C5 . . . . -177.1(2) no
C2 C1 C6 C5 . . . . 1.0(4) no
C1 C2 C3 C4 . . . . -0.4(4) no
C2 C3 C4 C5 . . . . -0.5(5) no
C3 C4 C5 C6 . . . . 1.7(6) no
C4 C5 C6 C1 . . . . -1.9(5) no
N1 C9 C10 O3 . . . . 0.7(3) no
N1 C9 C10 C11 . . . . -179.48(18) no
C14 C9 C10 O3 . . . . 178.90(18) no
C14 C9 C10 C11 . . . . -1.2(3) no
N1 C9 C14 C13 . . . . 179.41(18) no
C10 C9 C14 C13 . . . . 1.1(3) no
O3 C10 C11 C12 . . . . -179.24(19) no
C9 C10 C11 C12 . . . . 0.9(3) no
C10 C11 C12 C13 . . . . -0.5(3) no
C11 C12 C13 C14 . . . . 0.4(3) no
C12 C13 C14 C9 . . . . -0.7(3) no

loop_
_cod_related_entry_id
_cod_related_entry_database
_cod_related_entry_code
1 ChemSpider 24745344
